data_7201011
loop_
_publ_author_name
'Perles, Josefina'
'Snejko, Natalia'
'Iglesias, Marta'
'Monge, M. \'Angeles'

_publ_section_title
;
 3D scandium and yttrium arenedisulfonate MOF materials as highly
 thermally stable bifunctional heterogeneous catalysts
;
_journal_issue 36
_journal_name_full 'Journal of Materials Chemistry'
_journal_page_first 6504
_journal_paper_doi 10.1039/b902954k
_journal_volume 19
_journal_year 2009
_chemical_formula_moiety 'C10 H10 O10 S2 Sc2'
_chemical_formula_sum 'C10 H10 O10 S2 Sc2'
_chemical_formula_weight 444.22
_chemical_name_systematic
;
?
;
_space_group_IT_number 2
_symmetry_cell_setting triclinic
_symmetry_space_group_name_Hall '-P 1'
_symmetry_space_group_name_H-M 'P -1'
_atom_sites_solution_hydrogens geom
_atom_sites_solution_primary direct
_atom_sites_solution_secondary difmap
_audit_creation_method SHELXL-97
_cell_angle_alpha 86.026(2)
_cell_angle_beta 81.604(2)
_cell_angle_gamma 85.685(2)
_cell_formula_units_Z 2
_cell_length_a 5.2459(7)
_cell_length_b 10.8963(14)
_cell_length_c 13.2466(17)
_cell_measurement_reflns_used 2393
_cell_measurement_temperature 295(2)
_cell_measurement_theta_max 28.93
_cell_measurement_theta_min 2.37
_cell_volume 745.64(17)
_computing_cell_refinement 'Bruker SMART'
_computing_data_collection 'Bruker SMART'
_computing_data_reduction 'Bruker SAINT'
_computing_molecular_graphics 'Bruker SHELXTL'
_computing_publication_material 'Bruker SHELXTL'
_computing_structure_refinement 'SHELXL-97 (Sheldrick, 1997)'
_computing_structure_solution 'SHELXS-97 (Sheldrick, 1990)'
_diffrn_ambient_temperature 295(2)
_diffrn_measured_fraction_theta_full 0.887
_diffrn_measured_fraction_theta_max 0.887
_diffrn_measurement_device_type 'CCD area detector'
_diffrn_measurement_method 'phi and omega scans'
_diffrn_radiation_monochromator graphite
_diffrn_radiation_source 'fine-focus sealed tube'
_diffrn_radiation_type MoK\a
_diffrn_radiation_wavelength 0.71073
_diffrn_reflns_av_R_equivalents 0.0611
_diffrn_reflns_av_sigmaI/netI 0.0999
_diffrn_reflns_limit_h_max 5
_diffrn_reflns_limit_h_min -5
_diffrn_reflns_limit_k_max 12
_diffrn_reflns_limit_k_min -12
_diffrn_reflns_limit_l_max 14
_diffrn_reflns_limit_l_min -14
_diffrn_reflns_number 3686
_diffrn_reflns_theta_full 23.50
_diffrn_reflns_theta_max 23.50
_diffrn_reflns_theta_min 1.56
_exptl_absorpt_coefficient_mu 1.242
_exptl_absorpt_correction_T_max 0.8859
_exptl_absorpt_correction_T_min 0.7893
_exptl_absorpt_correction_type multi-scan
_exptl_absorpt_process_details sadabs
_exptl_crystal_colour colourless
_exptl_crystal_density_diffrn 1.979
_exptl_crystal_density_method 'not measured'
_exptl_crystal_description prismatic
_exptl_crystal_F_000 448
_exptl_crystal_size_max 0.20
_exptl_crystal_size_mid 0.15
_exptl_crystal_size_min 0.10
_refine_diff_density_max 1.547
_refine_diff_density_min -0.742
_refine_diff_density_rms 0.176
_refine_ls_extinction_coef 0.001(4)
_refine_ls_extinction_expression Fc^*^=kFc[1+0.001xFc^2^\l^3^/sin(2\q)]^-1/4^
_refine_ls_extinction_method SHELXL
_refine_ls_goodness_of_fit_ref 0.972
_refine_ls_hydrogen_treatment fixed
_refine_ls_matrix_type full
_refine_ls_number_parameters 218
_refine_ls_number_reflns 1954
_refine_ls_number_restraints 0
_refine_ls_restrained_S_all 0.972
_refine_ls_R_factor_all 0.1368
_refine_ls_R_factor_gt 0.0995
_refine_ls_shift/su_max 0.002
_refine_ls_shift/su_mean 0.000
_refine_ls_structure_factor_coef Fsqd
_refine_ls_weighting_details 'calc w=1/[\s^2^(Fo^2^)+(0.1972P)^2^+0.0000P] where P=(Fo^2^+2Fc^2^)/3'
_refine_ls_weighting_scheme calc
_refine_ls_wR_factor_gt 0.2494
_refine_ls_wR_factor_ref 0.2926
_reflns_number_gt 1007
_reflns_number_total 1954
_reflns_threshold_expression >2sigma(I)
_cod_data_source_file b902954k.txt
_cod_data_source_block sc26ndsj
_cod_depositor_comments
;
The following automatic conversions were performed:
'_symmetry_cell_setting' value 'Triclinic' changed to 'triclinic'
according to '/home/saulius/struct/CIF-dictionaries/cif_core.dic'
dictionary named 'cif_core.dic' version 2.4.1 from 2010-06-29.

Automatic conversion script
Id: cif_fix_enum 1527 2010-12-29 10:47:43Z saulius 
;
_cod_original_sg_symbol_H-M P-1
_cod_database_code 7201011

loop_
_symmetry_equiv_pos_as_xyz
'x, y, z'
'-x, -y, -z'

loop_
_atom_site_label
_atom_site_type_symbol
_atom_site_fract_x
_atom_site_fract_y
_atom_site_fract_z
_atom_site_U_iso_or_equiv
_atom_site_adp_type
_atom_site_occupancy
_atom_site_symmetry_multiplicity
_atom_site_calc_flag
_atom_site_refinement_flags
_atom_site_disorder_assembly
_atom_site_disorder_group
Sc1 Sc 1.4021(3) 0.63263(14) 0.44381(11) 0.0350(7) Uani 1 1 d . . .
Sc2 Sc 1.0771(3) 0.86535(14) 0.55651(12) 0.0360(7) Uani 1 1 d . . .
S1 S 0.9668(4) 0.6863(2) 0.27352(16) 0.0360(7) Uani 1 1 d . . .
S2 S 0.5084(4) 0.8147(2) 0.72809(16) 0.0371(8) Uani 1 1 d . . .
O1 O 1.2184(11) 0.6463(6) 0.3042(4) 0.0447(16) Uani 1 1 d . . .
O2 O 0.7585(12) 0.6332(6) 0.3441(5) 0.0469(17) Uani 1 1 d . . .
O3 O 0.9302(13) 0.8176(6) 0.2569(5) 0.0523(18) Uani 1 1 d . . .
O4 O 0.7139(12) 0.8737(6) 0.6610(5) 0.0480(17) Uani 1 1 d . . .
O5 O 0.5596(13) 0.6841(6) 0.7478(5) 0.0522(18) Uani 1 1 d . . .
O6 O 1.2562(11) 0.8432(6) 0.6922(4) 0.0472(17) Uani 1 1 d . . .
O7 O 1.4208(11) 0.8171(5) 0.4677(4) 0.0378(14) Uani 1 1 d . . .
H7O H 1.5551 0.8672 0.4436 0.045 Uiso 1 1 calc R . .
O8 O 1.0545(11) 0.6814(5) 0.5300(4) 0.0398(15) Uani 1 1 d . . .
H8O H 0.9178 0.6319 0.5521 0.048 Uiso 1 1 calc R . .
O9 O 1.4068(11) 0.4409(5) 0.4349(4) 0.0376(15) Uani 1 1 d . . .
H9 H 1.3392 0.3981 0.3877 0.045 Uiso 1 1 calc R . .
O10 O 1.1093(11) 1.0554(5) 0.5629(4) 0.0370(14) Uani 1 1 d . . .
H10O H 1.1886 1.0952 0.6086 0.044 Uiso 1 1 calc R . .
C1 C 0.9537(17) 0.6229(8) 0.1559(7) 0.040(2) Uani 1 1 d . . .
C2 C 0.7463(17) 0.6704(9) 0.1000(7) 0.047(2) Uani 1 1 d . . .
H2 H 0.6285 0.7327 0.1256 0.056 Uiso 1 1 calc R . .
C3 C 0.7261(18) 0.6227(9) 0.0097(8) 0.056(3) Uani 1 1 d . . .
H3A H 0.5967 0.6539 -0.0279 0.067 Uiso 1 1 calc R . .
C4 C 0.9019(17) 0.5256(9) -0.0272(7) 0.045(2) Uani 1 1 d . . .
C5 C 1.1188(19) 0.5282(9) 0.1213(7) 0.049(3) Uani 1 1 d . . .
H5 H 1.2478 0.4976 0.1592 0.058 Uiso 1 1 calc R . .
C6 C 0.4704(17) 0.8823(8) 0.8467(7) 0.040(2) Uani 1 1 d . . .
C7 C 0.2641(16) 0.8461(8) 0.9221(7) 0.044(2) Uani 1 1 d . . .
H7 H 0.1534 0.7889 0.9076 0.053 Uiso 1 1 calc R . .
C8 C 0.2279(17) 0.8948(9) 1.0153(7) 0.045(2) Uani 1 1 d . . .
H8 H 0.0908 0.8718 1.0640 0.053 Uiso 1 1 calc R . .
C9 C 0.6015(18) 1.0191(8) 0.9612(7) 0.043(2) Uani 1 1 d . . .
C10 C 0.6363(17) 0.9677(8) 0.8652(7) 0.046(2) Uani 1 1 d . . .
H10 H 0.7695 0.9911 0.8148 0.055 Uiso 1 1 calc R . .

loop_
_atom_site_aniso_label
_atom_site_aniso_U_11
_atom_site_aniso_U_22
_atom_site_aniso_U_33
_atom_site_aniso_U_23
_atom_site_aniso_U_13
_atom_site_aniso_U_12
Sc1 0.0341(12) 0.0341(11) 0.0370(11) -0.0042(8) -0.0063(8) 0.0004(8)
Sc2 0.0338(12) 0.0364(11) 0.0387(11) -0.0055(8) -0.0074(8) -0.0014(8)
S1 0.0331(14) 0.0400(14) 0.0357(13) -0.0052(10) -0.0065(10) -0.0031(10)
S2 0.0362(14) 0.0406(14) 0.0352(13) -0.0045(10) -0.0068(10) -0.0018(10)
O1 0.034(4) 0.061(4) 0.041(4) -0.004(3) -0.011(3) -0.006(3)
O2 0.041(4) 0.054(4) 0.045(4) -0.009(3) -0.002(3) -0.005(3)
O3 0.067(5) 0.044(4) 0.047(4) -0.009(3) -0.009(3) -0.001(3)
O4 0.041(4) 0.063(4) 0.042(4) -0.012(3) -0.005(3) -0.007(3)
O5 0.074(5) 0.037(4) 0.048(4) -0.009(3) -0.019(3) 0.005(3)
O6 0.036(4) 0.067(5) 0.040(4) -0.004(3) -0.012(3) 0.000(3)
O7 0.034(3) 0.031(3) 0.048(4) -0.001(3) -0.002(3) -0.005(3)
O8 0.036(4) 0.037(3) 0.043(3) -0.004(3) 0.002(3) -0.003(3)
O9 0.040(4) 0.037(3) 0.036(3) -0.004(3) -0.005(3) -0.005(3)
O10 0.035(3) 0.034(3) 0.043(3) -0.007(3) -0.009(3) 0.001(3)
C1 0.042(5) 0.039(5) 0.040(5) -0.006(4) -0.010(4) -0.007(4)
C2 0.039(6) 0.046(6) 0.057(6) -0.017(5) -0.003(4) -0.006(4)
C3 0.049(7) 0.053(6) 0.070(7) -0.009(5) -0.023(5) 0.002(5)
C4 0.039(6) 0.053(6) 0.046(6) -0.017(5) -0.011(4) -0.006(4)
C5 0.048(6) 0.042(6) 0.056(6) 0.004(5) -0.011(5) 0.001(5)
C6 0.041(5) 0.040(5) 0.040(5) -0.005(4) -0.011(4) 0.006(4)
C7 0.027(5) 0.048(6) 0.060(6) -0.010(5) -0.010(4) -0.006(4)
C8 0.039(5) 0.056(6) 0.041(5) 0.001(5) -0.008(4) -0.014(4)
C9 0.045(6) 0.040(5) 0.046(5) -0.008(4) -0.009(4) 0.005(4)
C10 0.039(5) 0.045(6) 0.056(6) -0.009(5) -0.006(4) -0.008(4)

loop_
_atom_type_symbol
_atom_type_description
_atom_type_scat_dispersion_real
_atom_type_scat_dispersion_imag
_atom_type_scat_source
C C 0.0033 0.0016 'International Tables Vol C Tables 4.2.6.8 and 6.1.1.4'
H H 0.0000 0.0000 'International Tables Vol C Tables 4.2.6.8 and 6.1.1.4'
O O 0.0106 0.0060 'International Tables Vol C Tables 4.2.6.8 and 6.1.1.4'
S S 0.1246 0.1234 'International Tables Vol C Tables 4.2.6.8 and 6.1.1.4'
Sc Sc 0.2519 0.3716 'International Tables Vol C Tables 4.2.6.8 and 6.1.1.4'

loop_
_geom_angle_atom_site_label_1
_geom_angle_atom_site_label_2
_geom_angle_atom_site_label_3
_geom_angle
_geom_angle_site_symmetry_1
_geom_angle_site_symmetry_3
_geom_angle_publ_flag
O8 Sc1 O7 75.3(2) . . ?
O8 Sc1 O9 97.1(2) . 2_866 ?
O7 Sc1 O9 97.7(2) . 2_866 ?
O8 Sc1 O9 105.2(2) . . ?
O7 Sc1 O9 173.1(2) . . ?
O9 Sc1 O9 75.4(3) 2_866 . ?
O8 Sc1 O2 164.8(3) . 1_655 ?
O7 Sc1 O2 90.7(2) . 1_655 ?
O9 Sc1 O2 90.6(2) 2_866 1_655 ?
O9 Sc1 O2 89.4(2) . 1_655 ?
O8 Sc1 O1 90.7(2) . . ?
O7 Sc1 O1 100.8(2) . . ?
O9 Sc1 O1 161.2(3) 2_866 . ?
O9 Sc1 O1 86.1(2) . . ?
O2 Sc1 O1 86.0(2) 1_655 . ?
O8 Sc1 Sc2 37.85(17) . . ?
O7 Sc1 Sc2 37.46(16) . . ?
O9 Sc1 Sc2 98.64(17) 2_866 . ?
O9 Sc1 Sc2 142.48(16) . . ?
O2 Sc1 Sc2 128.03(19) 1_655 . ?
O1 Sc1 Sc2 98.01(18) . . ?
O8 Sc1 Sc1 104.13(18) . 2_866 ?
O7 Sc1 Sc1 135.42(18) . 2_866 ?
O9 Sc1 Sc1 37.70(16) 2_866 2_866 ?
O9 Sc1 Sc1 37.66(15) . 2_866 ?
O2 Sc1 Sc1 89.98(19) 1_655 2_866 ?
O1 Sc1 Sc1 123.72(19) . 2_866 ?
Sc2 Sc1 Sc1 126.60(8) . 2_866 ?
O7 Sc2 O8 75.2(2) . . ?
O7 Sc2 O10 96.2(2) . 2_776 ?
O8 Sc2 O10 98.6(2) . 2_776 ?
O7 Sc2 O10 100.5(2) . . ?
O8 Sc2 O10 172.6(2) . . ?
O10 Sc2 O10 75.8(3) 2_776 . ?
O7 Sc2 O6 91.3(2) . . ?
O8 Sc2 O6 99.4(3) . . ?
O10 Sc2 O6 161.8(3) 2_776 . ?
O10 Sc2 O6 86.6(2) . . ?
O7 Sc2 O4 167.4(3) . . ?
O8 Sc2 O4 93.5(2) . . ?
O10 Sc2 O4 90.8(2) 2_776 . ?
O10 Sc2 O4 91.3(2) . . ?
O6 Sc2 O4 85.1(2) . . ?
O7 Sc2 Sc1 37.66(16) . . ?
O8 Sc2 Sc1 37.54(16) . . ?
O10 Sc2 Sc1 100.07(17) 2_776 . ?
O10 Sc2 Sc1 137.99(17) . . ?
O6 Sc2 Sc1 95.99(19) . . ?
O4 Sc2 Sc1 130.72(19) . . ?
O7 Sc2 Sc2 100.61(17) . 2_776 ?
O8 Sc2 Sc2 136.44(18) . 2_776 ?
O10 Sc2 Sc2 38.05(16) 2_776 2_776 ?
O10 Sc2 Sc2 37.70(15) . 2_776 ?
O6 Sc2 Sc2 124.2(2) . 2_776 ?
O4 Sc2 Sc2 91.32(19) . 2_776 ?
Sc1 Sc2 Sc2 125.65(8) . 2_776 ?
O3 S1 O2 113.2(4) . . ?
O3 S1 O1 113.1(4) . . ?
O2 S1 O1 110.9(4) . . ?
O3 S1 C1 106.7(4) . . ?
O2 S1 C1 105.0(4) . . ?
O1 S1 C1 107.3(4) . . ?
O5 S2 O4 114.0(4) . . ?
O5 S2 O6 111.8(4) . 1_455 ?
O4 S2 O6 111.6(4) . 1_455 ?
O5 S2 C6 107.0(4) . . ?
O4 S2 C6 108.0(4) . . ?
O6 S2 C6 103.7(4) 1_455 . ?
Sc2 O7 Sc1 104.9(2) . . ?
Sc1 O9 Sc1 104.6(3) 2_866 . ?
S2 O4 Sc2 151.5(4) . . ?
Sc1 O8 Sc2 104.6(3) . . ?
C2 C3 C4 120.0(9) . . ?
C8 C7 C6 120.2(8) . . ?
C3 C2 C1 119.1(9) . . ?
C10 C9 C8 121.1(9) . 2_677 ?
C10 C9 C9 120.0(11) . 2_677 ?
C8 C9 C9 118.8(11) 2_677 2_677 ?
C4 C4 C3 122.2(11) 2_765 . ?
C4 C4 C5 116.7(11) 2_765 2_765 ?
C3 C4 C5 121.1(9) . 2_765 ?
C5 C1 C2 120.7(9) . . ?
C5 C1 S1 122.1(7) . . ?
C2 C1 S1 117.1(7) . . ?
C6 C10 C9 119.1(9) . . ?
S2 O6 Sc2 142.2(4) 1_655 . ?
C10 C6 C7 121.4(9) . . ?
C10 C6 S2 120.7(7) . . ?
C7 C6 S2 117.9(7) . . ?
C1 C5 C4 121.3(9) . 2_765 ?
Sc2 O10 Sc2 104.2(3) 2_776 . ?
C7 C8 C9 120.4(9) . 2_677 ?
S1 O2 Sc1 156.6(4) . 1_455 ?
S1 O1 Sc1 138.1(4) . . ?

loop_
_geom_bond_atom_site_label_1
_geom_bond_atom_site_label_2
_geom_bond_distance
_geom_bond_site_symmetry_2
_geom_bond_publ_flag
Sc1 O8 2.060(6) . ?
Sc1 O7 2.068(6) . ?
Sc1 O9 2.097(6) 2_866 ?
Sc1 O9 2.099(6) . ?
Sc1 O2 2.126(6) 1_655 ?
Sc1 O1 2.198(6) . ?
Sc1 Sc2 3.271(2) . ?
Sc1 Sc1 3.321(3) 2_866 ?
Sc2 O7 2.058(6) . ?
Sc2 O8 2.074(6) . ?
Sc2 O10 2.083(5) 2_776 ?
Sc2 O10 2.099(6) . ?
Sc2 O6 2.138(6) . ?
Sc2 O4 2.185(6) . ?
Sc2 Sc2 3.301(3) 2_776 ?
S1 O3 1.435(7) . ?
S1 O2 1.457(6) . ?
S1 O1 1.464(6) . ?
S1 C1 1.760(9) . ?
S2 O5 1.441(6) . ?
S2 O4 1.453(6) . ?
S2 O6 1.474(6) 1_455 ?
S2 C6 1.760(9) . ?
O9 Sc1 2.097(6) 2_866 ?
C3 C2 1.358(13) . ?
C3 C4 1.415(13) . ?
C7 C8 1.361(12) . ?
C7 C6 1.420(12) . ?
C2 C1 1.448(12) . ?
C9 C10 1.407(12) . ?
C9 C8 1.423(12) 2_677 ?
C9 C9 1.433(18) 2_677 ?
C4 C4 1.402(18) 2_765 ?
C4 C5 1.435(13) 2_765 ?
C1 C5 1.357(13) . ?
C10 C6 1.378(12) . ?
O6 S2 1.474(6) 1_655 ?
C5 C4 1.435(13) 2_765 ?
O10 Sc2 2.083(5) 2_776 ?
C8 C9 1.423(12) 2_677 ?
O2 Sc1 2.126(6) 1_455 ?
